data_7061257
loop_
_publ_author_name
'Wang, Yong'

_publ_section_title
;
 Synthesis, structural and metal-to-metal charge transfer properties of
 cyanide-bridged compound [FeII/III-NC-RuII-CN-FeII/III]
;
_journal_issue 8
_journal_name_full 'New Journal of Chemistry'
_journal_page_first 3978
_journal_page_last 3984
_journal_paper_doi 10.1039/D1NJ05900A
_journal_volume 46
_journal_year 2022
_chemical_formula_moiety 'C100 H110 Fe2 N6 P4 Ru, 4(F6 P)'
_chemical_formula_sum 'C117 H140 F24 Fe2 N10 O3 P8 Ru'
_chemical_formula_weight 2650.91
_space_group_crystal_system orthorhombic
_space_group_IT_number 61
_space_group_name_Hall '-P 2ac 2ab'
_space_group_name_H-M_alt 'P b c a'
_atom_sites_solution_hydrogens geom
_audit_block_doi 10.5517/ccdc.csd.cc24rr1q
_audit_creation_date 2022-01-22
_audit_creation_method
;
Olex2 1.2
(compiled 2018.05.29 svn.r3508 for OlexSys, GUI svn.r5506)
;
_audit_update_record
;
2022-01-25 deposited with the CCDC.	2022-01-28 downloaded from the CCDC.
;
_cell_angle_alpha 90
_cell_angle_beta 90
_cell_angle_gamma 90
_cell_formula_units_Z 8
_cell_length_a 28.530(6)
_cell_length_b 26.984(5)
_cell_length_c 34.406(7)
_cell_measurement_reflns_used 69260
_cell_measurement_temperature 123(2)
_cell_measurement_theta_max 27.4855
_cell_measurement_theta_min 2.0012
_cell_volume 26488(9)
_computing_cell_refinement 'CrystalClear (Rigaku Inc., 2016)'
_computing_data_collection 'CrystalClear (Rigaku Inc., 2016)'
_computing_data_reduction 'CrystalClear (Rigaku Inc., 2016)'
_computing_molecular_graphics 'Olex2 (Dolomanov et al., 2009)'
_computing_publication_material 'Olex2 (Dolomanov et al., 2009)'
_computing_structure_refinement 'ShelXL (Sheldrick, 2015)'
_diffrn_ambient_temperature 123(2)
_diffrn_measured_fraction_theta_full 0.996
_diffrn_measured_fraction_theta_max 0.994
_diffrn_measurement_device_type Saturn724+
_diffrn_measurement_method CCD_Profile_fitting
_diffrn_radiation_monochromator graphite
_diffrn_radiation_type MoK\a
_diffrn_radiation_wavelength 0.71073
_diffrn_reflns_av_R_equivalents 0.0946
_diffrn_reflns_av_unetI/netI 0.0661
_diffrn_reflns_Laue_measured_fraction_full 0.996
_diffrn_reflns_Laue_measured_fraction_max 0.994
_diffrn_reflns_limit_h_max 37
_diffrn_reflns_limit_h_min -35
_diffrn_reflns_limit_k_max 35
_diffrn_reflns_limit_k_min -31
_diffrn_reflns_limit_l_max 44
_diffrn_reflns_limit_l_min -44
_diffrn_reflns_number 201480
_diffrn_reflns_point_group_measured_fraction_full 0.996
_diffrn_reflns_point_group_measured_fraction_max 0.994
_diffrn_reflns_theta_full 25.242
_diffrn_reflns_theta_max 27.488
_diffrn_reflns_theta_min 2.047
_exptl_absorpt_coefficient_mu 0.509
_exptl_absorpt_correction_T_max 1.0000
_exptl_absorpt_correction_T_min 0.5630
_exptl_absorpt_correction_type multi-scan
_exptl_absorpt_process_details 'RIGAKU/MSC(2004),CrystalClear Version 1.3.6'
_exptl_crystal_colour BROWN
_exptl_crystal_density_diffrn 1.330
_exptl_crystal_description PRISM
_exptl_crystal_F_000 10944
_exptl_crystal_size_max 0.494
_exptl_crystal_size_mid 0.378
_exptl_crystal_size_min 0.225
_refine_diff_density_max 1.753
_refine_diff_density_min -0.865
_refine_diff_density_rms 0.119
_refine_ls_extinction_method none
_refine_ls_goodness_of_fit_ref 1.050
_refine_ls_hydrogen_treatment constr
_refine_ls_matrix_type full
_refine_ls_number_parameters 1360
_refine_ls_number_reflns 30180
_refine_ls_number_restraints 327
_refine_ls_restrained_S_all 1.087
_refine_ls_R_factor_all 0.1038
_refine_ls_R_factor_gt 0.0841
_refine_ls_shift/su_max 0.001
_refine_ls_shift/su_mean 0.000
_refine_ls_structure_factor_coef Fsqd
_refine_ls_weighting_details 'w=1/[\s^2^(Fo^2^)+(0.1324P)^2^+29.1908P] where P=(Fo^2^+2Fc^2^)/3'
_refine_ls_weighting_scheme calc
_refine_ls_wR_factor_gt 0.2228
_refine_ls_wR_factor_ref 0.2445
_reflns_Friedel_coverage 0.000
_reflns_number_gt 22648
_reflns_number_total 30180
_reflns_threshold_expression 'I > 2\s(I)'
_cod_data_source_file d1nj05900a2.cif
_cod_data_source_block c
_cod_depositor_comments
;
The following automatic conversions were performed:

data item '_exptl_absorpt_correction_type' value 'Multi-scan' was
changed to 'multi-scan' in accordance with the
/home/data/users/saulius/crontab/automatic-downloads/rss-feeds/RSC/lib/dictionaries/cif_core.dic
dictionary named 'cif_core.dic' version 2.4.2 last updated on
2011-04-26.

Automatic conversion script
Id: cif_fix_values 7556 2019-12-06 15:28:31Z antanas 

 Adding full bibliography for 7061254--7061257.cif.
;
_cod_original_cell_volume 26487(9)
_cod_database_code 7061257
_shelx_shelxl_version_number 2018/3
_shelx_space_group_comment
;
The symmetry employed for this shelxl refinement is uniquely defined
by the following loop, which should always be used as a source of
symmetry information in preference to the above space-group names.
They are only intended as comments.
;
_olex2_refinement_description
;
1. Fixed Uiso
 At 1.2 times of:
  All C(H) groups, All C(H,H) groups
 At 1.5 times of:
  All C(H,H,H) groups
2. Restrained distances
 P6-F7 = P6-F8 = P6-F9 = P6-F10 = P6-F11 = P6-F12
 1.58 with sigma of 0.01
 F9-F10 = F8-F12 = F7-F11
 3.16 with sigma of 0.02
 F7-F10 = F7-F8 = F7-F9 = F7-F12 = F10-F8 = F10-F11 = F10-F12
 2.23 with sigma of 0.02
 F8-F11 = F8-F9
 2.23 with sigma of 0.02
 P6-F7A = P6-F8A = P6-F9A = P6-F10A = P6-F11A = P6-F12A
 1.58 with sigma of 0.01
 F7A-F10A = F8A-F11A = F9A-F12A
 3.16 with sigma of 0.02
 F7A-F11A = F7A-F9A = F7A-F8A = F7A-F12A = F11A-F9A = F11A-F10A
 2.23 with sigma of 0.02
 F11A-F12A = F9A-F10A = F9A-F8A
 2.23 with sigma of 0.02
 P5-F1A = P5-F2A = P5-F3A = P5-F4A = P5-F5 = P5-F6
 1.58 with sigma of 0.01
 F1A-F3A = F2A-F4A = F5-F6
 3.16 with sigma of 0.02
 F5-F1A = F5-F4A = F5-F3A = F5-F2A = F4A-F6 = F4A-F3A = F4A-F1A
 2.23 with sigma of 0.02
 F3A-F2A = F3A-F6
 2.23 with sigma of 0.02
3. Rigid bond restraints
 C57, C58, C54, C57
 with sigma for 1-2 distances of 0.001 and sigma for 1-3 distances of 0.002
4. Uiso/Uaniso restraints and constraints
Uanis(C25) \\sim Ueq, Uanis(C26) \\sim Ueq, Uanis(C27) \\sim Ueq, Uanis(C29)
\\sim Ueq, Uanis(C30) \\sim Ueq, Uanis(C31) \\sim Ueq, Uanis(C32) \\sim Ueq,
Uanis(C33) \\sim Ueq, Uanis(C69) \\sim Ueq, Uanis(C86) \\sim Ueq, Uanis(C87)
\\sim Ueq, Uanis(F1) \\sim Ueq: with sigma of 0.01 and sigma for terminal atoms
of 0.02
Uanis(F3) \\sim Ueq, Uanis(F4A) \\sim Ueq, Uanis(F12) \\sim Ueq, Uanis(F13)
\\sim Ueq, Uanis(C59) \\sim Ueq: with sigma of 0.01 and sigma for terminal
atoms of 0.02
Uanis(C57) \\sim Ueq, Uanis(C58) \\sim Ueq, Uanis(F2A) \\sim Ueq, Uanis(F3A)
\\sim Ueq, Uanis(F8A) \\sim Ueq, Uanis(F11A) \\sim Ueq, Uanis(F2) \\sim Ueq:
with sigma of 0.001 and sigma for terminal atoms of 0.002
5. Rigid body (RIGU) restrains
 F7A, P6, F11, F8, F8A, F12A, F9, F11A, F9A, F10, F12, F10A, F7
 with sigma for 1-2 distances of 0.001 and sigma for 1-3 distances of 0.001
6. Others
 Fixed Sof: F1(0.5) F2(0.5) F3(0.5) F4(0.5) F1A(0.5) F2A(0.5) F3A(0.5)
 F4A(0.5) F7(0.5) F8(0.5) F9(0.5) F10(0.5) F11(0.5) F12(0.5) F7A(0.5) F8A(0.5)
 F9A(0.5) F10A(0.5) F11A(0.5) F12A(0.5)
7.a Ternary CH refined with riding coordinates:
 C3(H3), C4(H4), C5(H5), C6(H6), C7(H7), C70(H70), C71(H71), C72(H72),
 C73(H73), C74(H74)
7.b Secondary CH2 refined with riding coordinates:
 C8(H8A,H8B), C9(H9A,H9B), C75(H75A,H75B), C76(H76A,H76B)
7.c Me refined with riding coordinates:
 C40(H40A,H40B,H40C), C41(H41A,H41B,H41C), C42(H42A,H42B,H42C), C49(H49A,H49B,
 H49C), C50(H50A,H50B,H50C), C51(H51A,H51B,H51C), C58(H58A,H58B,H58C), C59(H59A,
 H59B,H59C), C60(H60A,H60B,H60C), C67(H67A,H67B,H67C), C68(H68A,H68B,H68C),
 C69(H69A,H69B,H69C)
7.d Aromatic/amide H refined with riding coordinates:
 C11(H11), C12(H12), C13(H13), C14(H14), C15(H15), C17(H17), C18(H18),
 C19(H19), C20(H20), C21(H21), C23(H23), C24(H24), C25(H25), C26(H26), C27(H27),
  C29(H29), C30(H30), C31(H31), C32(H32), C33(H33), C34(H34), C35(H35),
 C37(H37), C38(H38), C43(H43), C44(H44), C46(H46), C47(H47), C52(H52), C53(H53),
  C55(H55), C56(H56), C61(H61), C62(H62), C64(H64), C65(H65), C78(H78),
 C79(H79), C80(H80), C81(H81), C82(H82), C84(H84), C85(H85), C86(H86), C87(H87),
  C88(H88), C90(H90), C91(H91), C92(H92), C93(H93), C94(H94), C96(H96),
 C97(H97), C98(H98), C99(H99), C100(H100)
;
_olex2_submission_special_instructions 'No special instructions were received'

loop_
_space_group_symop_operation_xyz
'x, y, z'
'-x+1/2, -y, z+1/2'
'-x, y+1/2, -z+1/2'
'x+1/2, -y+1/2, -z'
'-x, -y, -z'
'x-1/2, y, -z-1/2'
'x, -y-1/2, z-1/2'
'-x-1/2, y-1/2, z'

loop_
_atom_site_label
_atom_site_type_symbol
_atom_site_fract_x
_atom_site_fract_y
_atom_site_fract_z
_atom_site_U_iso_or_equiv
_atom_site_adp_type
_atom_site_occupancy
_atom_site_site_symmetry_order
_atom_site_calc_flag
_atom_site_refinement_flags_posn
_atom_site_refinement_flags_adp
_atom_site_refinement_flags_occupancy
_atom_site_disorder_assembly
_atom_site_disorder_group
Ru1 Ru 0.51390(2) 0.22527(2) 0.19640(2) 0.02816(10) Uani 1 1 d . . . . .
Fe1 Fe 0.43558(2) 0.35440(2) 0.11247(2) 0.03655(15) Uani 1 1 d . . . . .
Fe2 Fe 0.57137(2) 0.12282(2) 0.31027(2) 0.02941(14) Uani 1 1 d . . . . .
N1 N 0.46906(13) 0.30071(13) 0.13550(10) 0.0349(7) Uani 1 1 d . . . . .
N2 N 0.55573(12) 0.16040(12) 0.26555(10) 0.0323(7) Uani 1 1 d . . . . .
N3 N 0.57044(13) 0.27514(13) 0.20061(10) 0.0320(7) Uani 1 1 d . . . . .
N4 N 0.47581(12) 0.26627(13) 0.23822(10) 0.0321(7) Uani 1 1 d . . . . .
N5 N 0.45636(13) 0.17646(12) 0.19131(10) 0.0331(7) Uani 1 1 d . . . . .
N6 N 0.54978(12) 0.18463(13) 0.15363(10) 0.0333(7) Uani 1 1 d . . . . .
P1 P 0.49495(5) 0.38435(4) 0.07475(3) 0.0382(3) Uani 1 1 d . . . . .
P2 P 0.41151(6) 0.31889(5) 0.05564(4) 0.0574(4) Uani 1 1 d . . . . .
P3 P 0.61731(4) 0.18564(4) 0.33172(3) 0.0317(2) Uani 1 1 d . . . . .
P4 P 0.63968(4) 0.09291(4) 0.28573(3) 0.0333(2) Uani 1 1 d . . . . .
P5 P 0.28162(5) 0.27977(5) 0.19507(5) 0.0569(4) Uani 1 1 d D . . . .
P7 P 0.61985(6) 0.47156(5) -0.02822(4) 0.0538(3) Uani 1 1 d . . . . .
P8 P 0.52718(5) 0.46150(5) 0.26368(4) 0.0478(3) Uani 1 1 d . . . . .
F13 F 0.57672(17) 0.4363(2) -0.02334(17) 0.1171(19) Uani 1 1 d . U . . .
F14 F 0.6384(2) 0.43864(18) -0.06305(12) 0.1080(17) Uani 1 1 d . . . . .
F15 F 0.59215(18) 0.50194(18) -0.06145(15) 0.1098(17) Uani 1 1 d . . . . .
F16 F 0.66356(14) 0.50797(15) -0.03340(12) 0.0794(11) Uani 1 1 d . . . . .
F17 F 0.64821(17) 0.43827(17) 0.00097(13) 0.0987(14) Uani 1 1 d . . . . .
F18 F 0.5994(3) 0.5059(2) 0.00338(19) 0.154(3) Uani 1 1 d . . . . .
F19 F 0.56940(15) 0.46045(16) 0.29371(15) 0.0942(14) Uani 1 1 d . . . . .
F20 F 0.54073(15) 0.40998(13) 0.24632(14) 0.0877(13) Uani 1 1 d . . . . .
F21 F 0.55772(14) 0.48987(14) 0.23280(12) 0.0787(11) Uani 1 1 d . . . . .
F22 F 0.49464(15) 0.43533(15) 0.29542(11) 0.0762(10) Uani 1 1 d . . . . .
F23 F 0.51175(12) 0.51459(12) 0.28056(12) 0.0696(10) Uani 1 1 d . . . . .
F24 F 0.48250(13) 0.46370(12) 0.23513(11) 0.0675(9) Uani 1 1 d . . . . .
C1 C 0.48558(14) 0.27151(14) 0.15586(12) 0.0312(8) Uani 1 1 d . . . . .
C2 C 0.54111(14) 0.18305(14) 0.23906(11) 0.0297(8) Uani 1 1 d . . . . .
C3 C 0.39519(18) 0.36316(18) 0.16417(16) 0.0474(11) Uani 1 1 d . . . . .
H3 H 0.392183 0.338567 0.184975 0.057 Uiso 1 1 calc R . . . .
C4 C 0.36610(17) 0.36651(18) 0.13098(16) 0.0481(11) Uani 1 1 d . . . . .
H4 H 0.339139 0.345237 0.125216 0.058 Uiso 1 1 calc R . . . .
C5 C 0.38138(18) 0.40749(18) 0.10840(17) 0.0507(12) Uani 1 1 d . . . . .
H5 H 0.366890 0.419792 0.084444 0.061 Uiso 1 1 calc R . . . .
C6 C 0.41974(17) 0.42995(16) 0.12911(15) 0.0439(10) Uani 1 1 d . . . . .
H6 H 0.437107 0.459514 0.120964 0.053 Uiso 1 1 calc R . . . .
C7 C 0.42870(17) 0.40152(16) 0.16276(15) 0.0434(10) Uani 1 1 d . . . . .
H7 H 0.453035 0.408075 0.182196 0.052 Uiso 1 1 calc R . . . .
C8 C 0.4719(2) 0.39068(19) 0.02509(14) 0.0559(14) Uani 1 1 d . . . . .
H8A H 0.449194 0.417409 0.023803 0.067 Uiso 1 1 calc R . . . .
H8B H 0.497068 0.397688 0.006963 0.067 Uiso 1 1 calc R . . . .
C9 C 0.4484(3) 0.3408(2) 0.01524(14) 0.0636(16) Uani 1 1 d . . . . .
H9A H 0.472443 0.316272 0.009768 0.076 Uiso 1 1 calc R . . . .
H9B H 0.429352 0.344555 -0.007902 0.076 Uiso 1 1 calc R . . . .
C10 C 0.51944(16) 0.44414(16) 0.08887(12) 0.0372(9) Uani 1 1 d . . . . .
C11 C 0.51796(19) 0.48462(17) 0.06411(14) 0.0474(11) Uani 1 1 d . . . . .
H11 H 0.504937 0.481477 0.039456 0.057 Uiso 1 1 calc R . . . .
C12 C 0.5361(2) 0.53013(19) 0.07625(15) 0.0526(12) Uani 1 1 d . . . . .
H12 H 0.534441 0.557584 0.059962 0.063 Uiso 1 1 calc R . . . .
C13 C 0.55619(17) 0.53419(18) 0.11216(16) 0.0477(11) Uani 1 1 d . . . . .
H13 H 0.568777 0.564347 0.120043 0.057 Uiso 1 1 calc R . . . .
C14 C 0.55798(17) 0.49376(18) 0.13689(15) 0.0446(10) Uani 1 1 d . . . . .
H14 H 0.571849 0.496937 0.161226 0.054 Uiso 1 1 calc R . . . .
C15 C 0.53916(17) 0.44834(17) 0.12557(13) 0.0414(10) Uani 1 1 d . . . . .
H15 H 0.539808 0.421317 0.142340 0.050 Uiso 1 1 calc R . . . .
C16 C 0.54690(19) 0.34537(17) 0.06883(12) 0.0419(10) Uani 1 1 d . . . . .
C17 C 0.5909(2) 0.36739(19) 0.06315(14) 0.0506(12) Uani 1 1 d . . . . .
H17 H 0.593885 0.401698 0.063748 0.061 Uiso 1 1 calc R . . . .
C18 C 0.6298(2) 0.3379(2) 0.05663(17) 0.0593(14) Uani 1 1 d . . . . .
H18 H 0.659029 0.352648 0.053629 0.071 Uiso 1 1 calc R . . . .
C19 C 0.6258(2) 0.2869(2) 0.05453(17) 0.0643(16) Uani 1 1 d . . . . .
H19 H 0.652083 0.267452 0.049732 0.077 Uiso 1 1 calc R . . . .
C20 C 0.5829(3) 0.2653(2) 0.05955(16) 0.0640(17) Uani 1 1 d . . . . .
H20 H 0.580262 0.230959 0.058128 0.077 Uiso 1 1 calc R . . . .
C21 C 0.5435(2) 0.29357(19) 0.06670(14) 0.0506(12) Uani 1 1 d . . . . .
H21 H 0.514565 0.278231 0.070111 0.061 Uiso 1 1 calc R . . . .
C22 C 0.4136(3) 0.2512(2) 0.05455(19) 0.072(2) Uani 1 1 d . . . . .
C23 C 0.4044(3) 0.2240(2) 0.0872(2) 0.0714(19) Uani 1 1 d . . . . .
H23 H 0.398556 0.239742 0.110736 0.086 Uiso 1 1 calc R . . . .
C24 C 0.4039(3) 0.1716(2) 0.0846(3) 0.091(3) Uani 1 1 d . . . . .
H24 H 0.398582 0.153399 0.107152 0.109 Uiso 1 1 calc R . . . .
C25 C 0.4105(4) 0.1480(3) 0.0522(3) 0.123(3) Uani 1 1 d . U . . .
H25 H 0.405219 0.113994 0.050914 0.148 Uiso 1 1 calc R . . . .
C26 C 0.4259(5) 0.1745(4) 0.0186(4) 0.146(4) Uani 1 1 d . U . . .
H26 H 0.436270 0.157647 -0.003330 0.175 Uiso 1 1 calc R . . . .
C27 C 0.4252(4) 0.2273(3) 0.0195(3) 0.116(3) Uani 1 1 d . U . . .
H27 H 0.432189 0.245543 -0.002693 0.140 Uiso 1 1 calc R . . . .
C28 C 0.3505(3) 0.3325(2) 0.0419(2) 0.078(2) Uani 1 1 d . . . . .
C29 C 0.3137(3) 0.3044(3) 0.0583(3) 0.091(2) Uani 1 1 d . U . . .
H29 H 0.320374 0.278027 0.074785 0.109 Uiso 1 1 calc R . . . .
C30 C 0.2675(3) 0.3164(4) 0.0497(3) 0.115(3) Uani 1 1 d . U . . .
H30 H 0.243058 0.298489 0.060816 0.137 Uiso 1 1 calc R . . . .
C31 C 0.2584(4) 0.3545(4) 0.0250(4) 0.132(4) Uani 1 1 d . U . . .
H31 H 0.227416 0.361821 0.018819 0.158 Uiso 1 1 calc R . . . .
C32 C 0.2937(4) 0.3827(4) 0.0088(3) 0.116(3) Uani 1 1 d . U . . .
H32 H 0.286088 0.408761 -0.007727 0.140 Uiso 1 1 calc R . . . .
C33 C 0.3416(3) 0.3725(3) 0.0168(2) 0.094(3) Uani 1 1 d . U . . .
H33 H 0.365667 0.391280 0.006135 0.112 Uiso 1 1 calc R . . . .
C34 C 0.58750(15) 0.29124(15) 0.23500(12) 0.0341(8) Uani 1 1 d . . . . .
H34 H 0.575332 0.277385 0.257597 0.041 Uiso 1 1 calc R . . . .
C35 C 0.62157(16) 0.32665(16) 0.23868(13) 0.0386(9) Uani 1 1 d . . . . .
H35 H 0.631632 0.335947 0.263333 0.046 Uiso 1 1 calc R . . . .
C36 C 0.64143(15) 0.34900(16) 0.20605(14) 0.0382(9) Uani 1 1 d . . . . .
C37 C 0.62491(17) 0.33156(19) 0.17062(14) 0.0451(11) Uani 1 1 d . . . . .
H37 H 0.637319 0.344345 0.147727 0.054 Uiso 1 1 calc R . . . .
C38 C 0.59065(16) 0.29585(17) 0.16864(12) 0.0386(9) Uani 1 1 d . . . . .
H38 H 0.580774 0.285304 0.144243 0.046 Uiso 1 1 calc R . . . .
C39 C 0.67750(17) 0.39088(17) 0.20820(17) 0.0481(11) Uani 1 1 d . . . . .
C40 C 0.6570(2) 0.4372(2) 0.1883(2) 0.0650(16) Uani 1 1 d . . . . .
H40A H 0.629001 0.447322 0.201570 0.097 Uiso 1 1 calc R . . . .
H40B H 0.679564 0.463605 0.189117 0.097 Uiso 1 1 calc R . . . .
H40C H 0.649665 0.429650 0.161690 0.097 Uiso 1 1 calc R . . . .
C41 C 0.6895(2) 0.4051(2) 0.2500(2) 0.0710(18) Uani 1 1 d . . . . .
H41A H 0.661517 0.415226 0.263333 0.107 Uiso 1 1 calc R . . . .
H41B H 0.702983 0.377107 0.263124 0.107 Uiso 1 1 calc R . . . .
H41C H 0.711593 0.431967 0.249936 0.107 Uiso 1 1 calc R . . . .
C42 C 0.72187(19) 0.3749(2) 0.1871(2) 0.0678(17) Uani 1 1 d . . . . .
H42A H 0.714320 0.365917 0.160870 0.102 Uiso 1 1 calc R . . . .
H42B H 0.743943 0.401710 0.187037 0.102 Uiso 1 1 calc R . . . .
H42C H 0.735334 0.346850 0.200225 0.102 Uiso 1 1 calc R . . . .
C43 C 0.47361(15) 0.31562(15) 0.23724(12) 0.0350(8) Uani 1 1 d . . . . .
H43 H 0.493783 0.332352 0.220545 0.042 Uiso 1 1 calc R . . . .
C44 C 0.44309(16) 0.34334(15) 0.25961(12) 0.0358(9) Uani 1 1 d . . . . .
H44 H 0.443425 0.377706 0.257548 0.043 Uiso 1 1 calc R . . . .
C45 C 0.41215(15) 0.32101(16) 0.28492(12) 0.0341(8) Uani 1 1 d . . . . .
C46 C 0.41581(16) 0.26968(16) 0.28760(13) 0.0379(9) Uani 1 1 d . . . . .
H46 H 0.396905 0.252486 0.305010 0.046 Uiso 1 1 calc R . . . .
C47 C 0.44751(15) 0.24389(15) 0.26446(12) 0.0358(9) Uani 1 1 d . . . . .
H47 H 0.449340 0.209647 0.267156 0.043 Uiso 1 1 calc R . . . .
C48 C 0.37780(18) 0.35115(17) 0.30961(14) 0.0427(10) Uani 1 1 d . . . . .
C49 C 0.4049(2) 0.3749(2) 0.34316(17) 0.0636(15) Uani 1 1 d . . . . .
H49A H 0.429896 0.394900 0.332910 0.095 Uiso 1 1 calc R . . . .
H49B H 0.384160 0.395338 0.358163 0.095 Uiso 1 1 calc R . . . .
H49C H 0.417807 0.349435 0.359446 0.095 Uiso 1 1 calc R . . . .
C50 C 0.3560(2) 0.3924(2) 0.28360(19) 0.0608(15) Uani 1 1 d . . . . .
H50A H 0.380504 0.413024 0.273429 0.091 Uiso 1 1 calc R . . . .
H50B H 0.339159 0.377382 0.262503 0.091 Uiso 1 1 calc R . . . .
H50C H 0.334905 0.412136 0.298845 0.091 Uiso 1 1 calc R . . . .
C51 C 0.33778(19) 0.3191(2) 0.32526(18) 0.0566(13) Uani 1 1 d . . . . .
H51A H 0.317021 0.339173 0.340544 0.085 Uiso 1 1 calc R . . . .
H51B H 0.320784 0.304868 0.303904 0.085 Uiso 1 1 calc R . . . .
H51C H 0.350429 0.293053 0.341133 0.085 Uiso 1 1 calc R . . . .
C52 C 0.46142(17) 0.12677(16) 0.19044(14) 0.0409(10) Uani 1 1 d . . . . .
H52 H 0.491448 0.113569 0.192367 0.049 Uiso 1 1 calc R . . . .
C53 C 0.42402(18) 0.09462(17) 0.18683(18) 0.0504(12) Uani 1 1 d . . . . .
H53 H 0.429304 0.060620 0.186366 0.061 Uiso 1 1 calc R . . . .
C54 C 0.3782(2) 0.1128(3) 0.1838(3) 0.0803(19) Uani 1 1 d . U . . .
C55 C 0.37375(19) 0.16326(19) 0.1862(2) 0.0633(16) Uani 1 1 d . . . . .
H55 H 0.344000 0.177326 0.185512 0.076 Uiso 1 1 calc R . . . .
C56 C 0.41246(17) 0.19367(16) 0.18945(14) 0.0418(10) Uani 1 1 d . . . . .
H56 H 0.407781 0.227757 0.190410 0.050 Uiso 1 1 calc R . . . .
C57 C 0.3355(3) 0.0787(3) 0.1759(3) 0.0919(18) Uani 1 1 d . U . . .
C58 C 0.3480(3) 0.0277(3) 0.1667(3) 0.104(2) Uani 1 1 d . U . . .
H58A H 0.367602 0.027149 0.143983 0.155 Uiso 1 1 calc R . . . .
H58B H 0.364679 0.013358 0.188179 0.155 Uiso 1 1 calc R . . . .
H58C H 0.320080 0.008853 0.161798 0.155 Uiso 1 1 calc R . . . .
C59 C 0.3062(5) 0.0807(6) 0.2098(4) 0.184(6) Uani 1 1 d . U . . .
H59A H 0.298326 0.114517 0.215334 0.277 Uiso 1 1 calc R . . . .
H59B H 0.277992 0.062138 0.205125 0.277 Uiso 1 1 calc R . . . .
H59C H 0.322591 0.066643 0.231506 0.277 Uiso 1 1 calc R . . . .
C60 C 0.3056(3) 0.1006(4) 0.1416(4) 0.128(4) Uani 1 1 d . . . . .
H60A H 0.323776 0.100077 0.118085 0.191 Uiso 1 1 calc R . . . .
H60B H 0.277828 0.080989 0.138094 0.191 Uiso 1 1 calc R . . . .
H60C H 0.296921 0.134118 0.147537 0.191 Uiso 1 1 calc R . . . .
C61 C 0.59502(17) 0.17140(17) 0.15766(13) 0.0411(10) Uani 1 1 d . . . . .
H61 H 0.610319 0.179888 0.180586 0.049 Uiso 1 1 calc R . . . .
C62 C 0.6200(2) 0.1459(2) 0.12968(16) 0.0526(12) Uani 1 1 d . . . . .
H62 H 0.651419 0.138586 0.133898 0.063 Uiso 1 1 calc R . . . .
C63 C 0.5986(2) 0.13111(19) 0.09523(15) 0.0527(13) Uani 1 1 d . . . . .
C64 C 0.5518(2) 0.14360(18) 0.09134(14) 0.0501(12) Uani 1 1 d . . . . .
H64 H 0.535564 0.134108 0.069120 0.060 Uiso 1 1 calc R . . . .
C65 C 0.52852(18) 0.17040(17) 0.12048(12) 0.0420(10) Uani 1 1 d . . . . .
H65 H 0.497193 0.178668 0.116767 0.050 Uiso 1 1 calc R . . . .
C66 C 0.6255(3) 0.1039(2) 0.06267(18) 0.074(2) Uani 1 1 d . . . . .
C67 C 0.6000(3) 0.0543(3) 0.0551(3) 0.099(3) Uani 1 1 d . . . . .
H67A H 0.568076 0.060798 0.047807 0.148 Uiso 1 1 calc R . . . .
H67B H 0.615484 0.036791 0.034533 0.148 Uiso 1 1 calc R . . . .
H67C H 0.600478 0.034590 0.078331 0.148 Uiso 1 1 calc R . . . .
C68 C 0.6759(3) 0.0926(3) 0.0742(2) 0.083(2) Uani 1 1 d . . . . .
H68A H 0.676107 0.071930 0.096918 0.125 Uiso 1 1 calc R . . . .
H68B H 0.691384 0.075694 0.053249 0.125 Uiso 1 1 calc R . . . .
H68C H 0.692084 0.122996 0.079698 0.125 Uiso 1 1 calc R . . . .
C69 C 0.6258(3) 0.1368(3) 0.0264(2) 0.099(3) Uani 1 1 d . U . . .
H69A H 0.594087 0.144150 0.018963 0.148 Uiso 1 1 calc R . . . .
H69B H 0.642020 0.167138 0.032049 0.148 Uiso 1 1 calc R . . . .
H69C H 0.641319 0.119836 0.005601 0.148 Uiso 1 1 calc R . . . .
C70 C 0.50049(16) 0.11474(17) 0.32964(14) 0.0407(10) Uani 1 1 d . . . . .
H70 H 0.474622 0.137522 0.323994 0.049 Uiso 1 1 calc R . . . .
C71 C 0.51283(16) 0.07256(18) 0.30755(13) 0.0410(10) Uani 1 1 d . . . . .
H71 H 0.497174 0.061306 0.283777 0.049 Uiso 1 1 calc R . . . .
C72 C 0.55160(17) 0.04994(16) 0.32511(14) 0.0423(10) Uani 1 1 d . . . . .
H72 H 0.567030 0.019516 0.316256 0.051 Uiso 1 1 calc R . . . .
C73 C 0.56375(17) 0.07801(19) 0.35931(14) 0.0452(11) Uani 1 1 d . . . . .
H73 H 0.588031 0.069837 0.378409 0.054 Uiso 1 1 calc R . . . .
C74 C 0.53080(17) 0.11765(18) 0.36152(13) 0.0417(10) Uani 1 1 d . . . . .
H74 H 0.529402 0.142624 0.382163 0.050 Uiso 1 1 calc R . . . .
C75 C 0.66098(16) 0.19263(15) 0.29337(13) 0.0365(9) Uani 1 1 d . . . . .
H75A H 0.646068 0.204253 0.269731 0.044 Uiso 1 1 calc R . . . .
H75B H 0.684346 0.216810 0.301109 0.044 Uiso 1 1 calc R . . . .
C76 C 0.68446(16) 0.14224(15) 0.28608(14) 0.0387(9) Uani 1 1 d . . . . .
H76A H 0.707285 0.135659 0.306329 0.046 Uiso 1 1 calc R . . . .
H76B H 0.700730 0.142831 0.261329 0.046 Uiso 1 1 calc R . . . .
C77 C 0.58945(17) 0.24612(15) 0.33607(11) 0.0357(9) Uani 1 1 d . . . . .
C78 C 0.6180(2) 0.28779(18) 0.33954(16) 0.0516(12) Uani 1 1 d . . . . .
H78 H 0.650375 0.284315 0.340318 0.062 Uiso 1 1 calc R . . . .
C79 C 0.5980(2) 0.33410(19) 0.34181(16) 0.0599(15) Uani 1 1 d . . . . .
H79 H 0.617002 0.361977 0.343882 0.072 Uiso 1 1 calc R . . . .
C80 C 0.5493(2) 0.3395(2) 0.34102(16) 0.0599(15) Uani 1 1 d . . . . .
H80 H 0.535908 0.370827 0.342441 0.072 Uiso 1 1 calc R . . . .
C81 C 0.5212(2) 0.2982(2) 0.33814(16) 0.0582(14) Uani 1 1 d . . . . .
H81 H 0.488792 0.301513 0.337833 0.070 Uiso 1 1 calc R . . . .
C82 C 0.54145(18) 0.25175(19) 0.33570(14) 0.0466(11) Uani 1 1 d . . . . .
H82 H 0.522385 0.223906 0.333788 0.056 Uiso 1 1 calc R . . . .
C83 C 0.64972(18) 0.18109(15) 0.37748(14) 0.0426(10) Uani 1 1 d . . . . .
C84 C 0.6975(2) 0.1867(2) 0.37969(19) 0.0618(15) Uani 1 1 d . . . . .
H84 H 0.714731 0.191845 0.357111 0.074 Uiso 1 1 calc R . . . .
C85 C 0.7207(3) 0.1849(3) 0.4161(3) 0.087(2) Uani 1 1 d . . . . .
H85 H 0.753184 0.187643 0.417547 0.105 Uiso 1 1 calc R . . . .
C86 C 0.6945(3) 0.1789(3) 0.4488(2) 0.089(2) Uani 1 1 d . U . . .
H86 H 0.709308 0.178484 0.472891 0.107 Uiso 1 1 calc R . . . .
C87 C 0.6475(3) 0.1736(3) 0.44705(19) 0.094(3) Uani 1 1 d . U . . .
H87 H 0.630416 0.169493 0.469859 0.112 Uiso 1 1 calc R . . . .
C88 C 0.6244(3) 0.1743(3) 0.41173(16) 0.082(2) Uani 1 1 d . . . . .
H88 H 0.592072 0.170154 0.410806 0.099 Uiso 1 1 calc R . . . .
C89 C 0.66733(16) 0.04137(16) 0.31176(14) 0.0383(9) Uani 1 1 d . . . . .
C90 C 0.68048(16) 0.04796(17) 0.35056(14) 0.0416(10) Uani 1 1 d . . . . .
H90 H 0.675196 0.078148 0.362833 0.050 Uiso 1 1 calc R . . . .
C91 C 0.70141(18) 0.0094(2) 0.37065(16) 0.0515(12) Uani 1 1 d . . . . .
H91 H 0.709668 0.013601 0.396593 0.062 Uiso 1 1 calc R . . . .
C92 C 0.71012(19) -0.03540(19) 0.35240(19) 0.0558(14) Uani 1 1 d . . . . .
H92 H 0.725208 -0.060738 0.365788 0.067 Uiso 1 1 calc R . . . .
C93 C 0.6964(2) -0.04242(18) 0.31444(18) 0.0537(13) Uani 1 1 d . . . . .
H93 H 0.701957 -0.072737 0.302417 0.064 Uiso 1 1 calc R . . . .
C94 C 0.67454(18) -0.00474(17) 0.29394(16) 0.0453(10) Uani 1 1 d . . . . .
H94 H 0.664686 -0.010008 0.268505 0.054 Uiso 1 1 calc R . . . .
C95 C 0.63525(18) 0.07020(16) 0.23634(13) 0.0430(10) Uani 1 1 d . . . . .
C96 C 0.5942(2) 0.05204(18) 0.22156(14) 0.0469(11) Uani 1 1 d . . . . .
H96 H 0.566594 0.056471 0.235465 0.056 Uiso 1 1 calc R . . . .
C97 C 0.5929(3) 0.0272(2) 0.18643(15) 0.0602(15) Uani 1 1 d . . . . .
H97 H 0.564477 0.015683 0.176692 0.072 Uiso 1 1 calc R . . . .
C98 C 0.6342(3) 0.0196(2) 0.16562(16) 0.0683(18) Uani 1 1 d . . . . .
H98 H 0.633745 0.001775 0.142474 0.082 Uiso 1 1 calc R . . . .
C99 C 0.6746(3) 0.0380(2) 0.17922(18) 0.0673(17) Uani 1 1 d . . . . .
H99 H 0.701818 0.034186 0.164681 0.081 Uiso 1 1 calc R . . . .
C100 C 0.6766(2) 0.0625(2) 0.21425(16) 0.0547(13) Uani 1 1 d . . . . .
H100 H 0.705237 0.074105 0.223480 0.066 Uiso 1 1 calc R . . . .
F5 F 0.29114(14) 0.33739(11) 0.19255(15) 0.0903(14) Uani 1 1 d D . . . .
F6 F 0.27207(11) 0.22138(11) 0.19796(11) 0.0658(10) Uani 1 1 d D . . . .
F1 F 0.2602(4) 0.2874(3) 0.2389(3) 0.077(2) Uani 0.5 1 d . U P A 1
F2 F 0.2312(4) 0.2896(4) 0.1828(3) 0.079(3) Uani 0.5 1 d . U P A 1
F3 F 0.3330(2) 0.2723(3) 0.2141(3) 0.075(3) Uani 0.5 1 d . U P A 1
F4 F 0.3037(7) 0.2705(7) 0.1546(5) 0.115(7) Uani 0.5 1 d . . P A 1
F1A F 0.2413(3) 0.2832(3) 0.1621(3) 0.071(2) Uani 0.5 1 d D . P A 2
F2A F 0.2393(3) 0.2892(4) 0.2226(3) 0.099(4) Uani 0.5 1 d D U P A 2
F3A F 0.3184(4) 0.2748(4) 0.2283(3) 0.114(5) Uani 0.5 1 d D U P A 2
F4A F 0.3192(4) 0.2703(5) 0.1626(4) 0.085(5) Uani 0.5 1 d D U P A 2
P6 P 0.41051(6) 0.19546(7) 0.40065(4) 0.0635(4) Uani 1 1 d D U . . .
F7 F 0.4010(3) 0.1536(3) 0.3667(2) 0.0833(19) Uani 0.5 1 d D U P B 1
F8 F 0.4449(3) 0.2199(3) 0.3725(2) 0.087(2) Uani 0.5 1 d D U P B 1
F9 F 0.3668(3) 0.2229(4) 0.3832(4) 0.081(2) Uani 0.5 1 d D U P B 1
F10 F 0.4503(3) 0.1578(3) 0.4161(2) 0.0780(18) Uani 0.5 1 d D U P B 1
F11 F 0.4177(4) 0.2281(4) 0.4366(2) 0.097(2) Uani 0.5 1 d D U P B 1
F12 F 0.3759(3) 0.1669(4) 0.4307(2) 0.101(2) Uani 0.5 1 d D U P B 1
F7A F 0.4065(4) 0.1413(2) 0.4051(3) 0.125(3) Uani 0.5 1 d D U P B 2
F8A F 0.3924(3) 0.2094(4) 0.4420(2) 0.0792(16) Uani 0.5 1 d D U P B 2
F9A F 0.4632(3) 0.1957(5) 0.4182(3) 0.124(3) Uani 0.5 1 d D U P B 2
F10A F 0.4181(4) 0.2558(2) 0.3955(3) 0.107(2) Uani 0.5 1 d D U P B 2
F11A F 0.4337(3) 0.1940(4) 0.3583(2) 0.0916(17) Uani 0.5 1 d D U P B 2
F12A F 0.3608(3) 0.2059(5) 0.3841(5) 0.098(3) Uani 0.5 1 d D U P B 2

loop_
_atom_site_aniso_label
_atom_site_aniso_U_11
_atom_site_aniso_U_22
_atom_site_aniso_U_33
_atom_site_aniso_U_23
_atom_site_aniso_U_13
_atom_site_aniso_U_12
Ru1 0.02819(18) 0.02650(16) 0.02980(16) 0.00116(11) -0.00298(12) 0.00224(11)
Fe1 0.0406(4) 0.0263(3) 0.0428(3) 0.0053(2) -0.0123(3) 0.0001(2)
Fe2 0.0307(3) 0.0271(3) 0.0304(3) 0.0039(2) -0.0023(2) -0.0034(2)
N1 0.0380(19) 0.0291(17) 0.0374(17) -0.0012(14) -0.0050(15) 0.0005(14)
N2 0.0359(19) 0.0269(16) 0.0341(16) 0.0016(13) 0.0002(14) -0.0035(13)
N3 0.0328(18) 0.0322(17) 0.0309(16) 0.0029(13) -0.0035(13) 0.0024(13)
N4 0.0282(17) 0.0348(17) 0.0333(16) 0.0010(13) -0.0024(13) 0.0039(13)
N5 0.0322(18) 0.0278(16) 0.0393(17) -0.0025(13) -0.0054(14) -0.0016(13)
N6 0.0307(18) 0.0340(17) 0.0351(17) 0.0022(13) 0.0002(14) 0.0021(14)
P1 0.0533(7) 0.0310(5) 0.0303(5) 0.0028(4) -0.0066(5) 0.0006(5)
P2 0.0790(10) 0.0360(6) 0.0573(8) 0.0041(5) -0.0380(7) -0.0064(6)
P3 0.0347(6) 0.0259(5) 0.0345(5) 0.0034(4) -0.0053(4) -0.0026(4)
P4 0.0355(6) 0.0270(5) 0.0374(5) 0.0030(4) 0.0000(4) -0.0018(4)
P5 0.0377(7) 0.0332(6) 0.0997(12) -0.0011(6) 0.0115(7) -0.0053(5)
P7 0.0637(9) 0.0468(7) 0.0510(7) 0.0155(6) 0.0028(6) 0.0059(6)
P8 0.0515(8) 0.0348(6) 0.0569(7) 0.0040(5) -0.0080(6) 0.0014(5)
F13 0.079(3) 0.116(4) 0.156(5) 0.066(3) -0.017(3) -0.031(3)
F14 0.163(5) 0.094(3) 0.068(2) -0.019(2) 0.020(3) -0.025(3)
F15 0.111(4) 0.101(3) 0.118(4) 0.060(3) -0.033(3) -0.008(3)
F16 0.079(3) 0.079(3) 0.081(2) 0.0091(19) -0.013(2) -0.023(2)
F17 0.112(4) 0.093(3) 0.090(3) 0.042(2) -0.032(3) 0.010(3)
F18 0.197(6) 0.125(5) 0.141(5) -0.042(4) 0.097(5) 0.012(4)
F19 0.083(3) 0.075(3) 0.124(4) 0.026(2) -0.055(3) -0.013(2)
F20 0.081(3) 0.0446(19) 0.138(4) -0.017(2) 0.009(3) 0.0157(18)
F21 0.081(3) 0.069(2) 0.086(3) 0.0156(19) 0.017(2) -0.0091(19)
F22 0.088(3) 0.070(2) 0.071(2) 0.0203(18) -0.001(2) -0.009(2)
F23 0.067(2) 0.0478(18) 0.094(3) -0.0200(17) -0.0143(19) -0.0012(15)
F24 0.076(2) 0.0501(18) 0.077(2) -0.0027(16) -0.0307(18) -0.0027(16)
C1 0.031(2) 0.0271(18) 0.0353(19) -0.0024(15) -0.0014(16) -0.0012(15)
C2 0.0253(19) 0.0288(18) 0.0350(19) -0.0015(15) -0.0002(15) 0.0019(14)
C3 0.040(3) 0.042(2) 0.060(3) 0.006(2) 0.000(2) 0.007(2)
C4 0.034(2) 0.037(2) 0.073(3) 0.012(2) -0.005(2) 0.0013(18)
C5 0.045(3) 0.039(2) 0.069(3) 0.009(2) -0.015(2) 0.001(2)
C6 0.039(2) 0.028(2) 0.064(3) 0.0008(19) 0.001(2) 0.0035(17)
C7 0.044(3) 0.033(2) 0.053(3) -0.0004(19) 0.000(2) 0.0061(18)
C8 0.087(4) 0.039(2) 0.041(2) 0.007(2) -0.023(3) -0.006(3)
C9 0.107(5) 0.047(3) 0.037(2) -0.002(2) -0.028(3) -0.006(3)
C10 0.041(2) 0.037(2) 0.0334(19) 0.0023(16) 0.0021(17) 0.0032(18)
C11 0.064(3) 0.034(2) 0.044(2) 0.0089(19) 0.002(2) -0.004(2)
C12 0.067(4) 0.042(3) 0.050(3) 0.009(2) 0.012(2) 0.006(2)
C13 0.039(3) 0.037(2) 0.067(3) -0.005(2) 0.011(2) -0.0007(19)
C14 0.039(2) 0.044(2) 0.051(3) -0.011(2) -0.001(2) 0.0010(19)
C15 0.042(3) 0.040(2) 0.043(2) -0.0019(18) -0.0025(19) -0.0003(19)
C16 0.059(3) 0.041(2) 0.0253(18) 0.0046(16) 0.0005(18) 0.008(2)
C17 0.069(4) 0.044(3) 0.039(2) 0.0029(19) 0.005(2) 0.004(2)
C18 0.057(3) 0.061(3) 0.059(3) 0.001(3) 0.012(3) 0.009(3)
C19 0.070(4) 0.066(4) 0.056(3) 0.006(3) 0.024(3) 0.024(3)
C20 0.105(5) 0.042(3) 0.045(3) 0.003(2) 0.021(3) 0.017(3)
C21 0.068(3) 0.044(3) 0.039(2) 0.001(2) 0.009(2) 0.000(2)
C22 0.109(6) 0.035(3) 0.072(4) -0.003(3) -0.044(4) -0.009(3)
C23 0.089(5) 0.036(3) 0.089(4) 0.004(3) -0.047(4) -0.008(3)
C24 0.116(6) 0.046(3) 0.109(6) 0.010(4) -0.068(5) -0.015(4)
C25 0.174(8) 0.057(4) 0.139(7) -0.014(5) -0.030(6) -0.022(5)
C26 0.211(9) 0.090(6) 0.136(7) -0.019(6) -0.012(7) -0.009(6)
C27 0.186(8) 0.071(5) 0.093(5) -0.025(4) -0.028(5) -0.008(5)
C28 0.089(5) 0.052(3) 0.093(5) 0.014(3) -0.058(4) -0.011(3)
C29 0.091(5) 0.062(4) 0.119(5) 0.015(4) -0.051(4) -0.016(3)
C30 0.089(5) 0.099(6) 0.155(7) 0.033(5) -0.053(5) -0.014(4)
C31 0.107(6) 0.122(7) 0.166(8) 0.039(6) -0.065(6) -0.004(5)
C32 0.102(6) 0.102(6) 0.145(7) 0.025(5) -0.068(5) 0.003(5)
C33 0.100(5) 0.077(4) 0.104(5) 0.019(4) -0.070(4) -0.009(4)
C34 0.036(2) 0.036(2) 0.0313(18) 0.0041(16) -0.0038(16) -0.0018(17)
C35 0.041(2) 0.035(2) 0.039(2) 0.0005(17) -0.0059(18) 0.0028(18)
C36 0.031(2) 0.032(2) 0.052(2) 0.0025(18) -0.0047(18) 0.0036(17)
C37 0.042(3) 0.051(3) 0.042(2) 0.010(2) 0.004(2) -0.007(2)
C38 0.040(2) 0.045(2) 0.0312(19) 0.0030(17) -0.0003(17) -0.0026(19)
C39 0.036(2) 0.033(2) 0.075(3) 0.008(2) -0.005(2) 0.0005(18)
C40 0.047(3) 0.041(3) 0.107(5) 0.015(3) -0.005(3) -0.001(2)
C41 0.066(4) 0.057(3) 0.090(5) 0.001(3) -0.021(3) -0.023(3)
C42 0.028(3) 0.065(4) 0.110(5) 0.003(3) 0.009(3) -0.004(2)
C43 0.034(2) 0.031(2) 0.040(2) 0.0011(16) -0.0018(17) -0.0015(16)
C44 0.039(2) 0.0270(19) 0.042(2) -0.0037(16) 0.0010(18) -0.0006(16)
C45 0.030(2) 0.038(2) 0.0340(19) -0.0005(16) -0.0019(16) 0.0045(16)
C46 0.038(2) 0.038(2) 0.038(2) 0.0038(17) 0.0017(18) -0.0018(18)
C47 0.037(2) 0.0292(19) 0.041(2) 0.0021(16) 0.0008(18) 0.0034(16)
C48 0.042(3) 0.039(2) 0.048(2) -0.0012(19) 0.008(2) 0.0021(19)
C49 0.056(3) 0.077(4) 0.058(3) -0.023(3) 0.017(3) 0.013(3)
C50 0.058(3) 0.047(3) 0.077(4) 0.011(3) 0.017(3) 0.023(3)
C51 0.038(3) 0.058(3) 0.074(4) 0.009(3) 0.019(2) 0.007(2)
C52 0.034(2) 0.031(2) 0.058(3) 0.0053(18) -0.004(2) 0.0038(17)
C53 0.040(3) 0.027(2) 0.085(4) 0.001(2) -0.008(2) 0.0013(18)
C54 0.056(3) 0.063(3) 0.121(6) 0.006(4) -0.004(4) 0.026(2)
C55 0.031(3) 0.037(3) 0.121(5) -0.010(3) -0.013(3) 0.005(2)
C56 0.038(2) 0.030(2) 0.057(3) -0.0026(18) -0.006(2) 0.0063(18)
C57 0.090(2) 0.0907(19) 0.095(2) -0.0004(10) -0.0016(10) -0.0029(9)
C58 0.103(3) 0.093(2) 0.114(3) -0.0078(19) -0.0026(19) -0.0026(17)
C59 0.185(11) 0.197(12) 0.171(11) 0.002(9) 0.022(9) -0.128(10)
C60 0.091(7) 0.103(7) 0.189(11) 0.003(7) -0.055(7) -0.030(5)
C61 0.040(2) 0.040(2) 0.043(2) -0.0028(18) 0.0010(19) 0.0080(19)
C62 0.052(3) 0.052(3) 0.054(3) 0.003(2) 0.011(2) 0.013(2)
C63 0.069(4) 0.041(3) 0.048(3) -0.005(2) 0.016(2) 0.010(2)
C64 0.071(4) 0.039(2) 0.041(2) -0.0054(19) 0.001(2) 0.003(2)
C65 0.051(3) 0.041(2) 0.034(2) -0.0050(17) 0.0007(19) 0.007(2)
C66 0.106(6) 0.065(4) 0.052(3) -0.007(3) 0.024(3) 0.032(4)
C67 0.117(7) 0.085(5) 0.095(6) -0.041(4) 0.016(5) 0.016(5)
C68 0.093(5) 0.085(5) 0.073(4) -0.009(4) 0.023(4) 0.035(4)
C69 0.128(7) 0.104(6) 0.064(4) 0.001(4) 0.038(4) 0.049(5)
C70 0.034(2) 0.041(2) 0.047(2) 0.0063(19) 0.0008(19) -0.0070(18)
C71 0.037(2) 0.043(2) 0.044(2) 0.0041(18) 0.0000(18) -0.0166(19)
C72 0.046(3) 0.029(2) 0.052(3) 0.0094(18) 0.003(2) -0.0074(18)
C73 0.041(3) 0.053(3) 0.042(2) 0.018(2) 0.0021(19) -0.009(2)
C74 0.043(3) 0.047(2) 0.036(2) 0.0019(18) 0.0024(18) -0.011(2)
C75 0.036(2) 0.0277(19) 0.046(2) 0.0033(16) -0.0015(18) -0.0060(16)
C76 0.034(2) 0.030(2) 0.052(2) 0.0050(17) 0.0040(19) -0.0026(16)
C77 0.048(3) 0.0298(19) 0.0291(18) 0.0042(15) -0.0023(17) 0.0053(17)
C78 0.059(3) 0.033(2) 0.063(3) 0.004(2) 0.007(3) -0.003(2)
C79 0.090(5) 0.032(2) 0.058(3) 0.001(2) 0.011(3) -0.008(3)
C80 0.092(5) 0.039(3) 0.049(3) -0.003(2) -0.003(3) 0.019(3)
C81 0.067(4) 0.051(3) 0.057(3) -0.017(2) -0.011(3) 0.016(3)
C82 0.048(3) 0.046(3) 0.046(2) -0.012(2) -0.005(2) 0.007(2)
C83 0.054(3) 0.0259(19) 0.048(2) 0.0075(17) -0.018(2) -0.0089(18)
C84 0.054(3) 0.062(3) 0.070(4) -0.017(3) -0.027(3) 0.007(3)
C85 0.081(5) 0.076(5) 0.104(6) -0.018(4) -0.058(5) 0.010(4)
C86 0.120(6) 0.076(4) 0.070(4) 0.009(3) -0.046(4) -0.006(4)
C87 0.132(6) 0.098(5) 0.051(3) 0.017(3) -0.029(4) -0.050(5)
C88 0.093(5) 0.113(6) 0.042(3) 0.019(3) -0.025(3) -0.056(4)
C89 0.031(2) 0.032(2) 0.052(2) 0.0072(18) 0.0008(18) -0.0029(17)
C90 0.040(2) 0.038(2) 0.047(2) 0.0068(18) -0.0042(19) -0.0049(18)
C91 0.041(3) 0.051(3) 0.062(3) 0.013(2) -0.012(2) -0.004(2)
C92 0.043(3) 0.040(3) 0.085(4) 0.021(3) 0.003(3) 0.006(2)
C93 0.052(3) 0.032(2) 0.077(4) 0.008(2) 0.003(3) 0.004(2)
C94 0.044(3) 0.032(2) 0.059(3) 0.000(2) 0.002(2) 0.0004(19)
C95 0.055(3) 0.030(2) 0.044(2) 0.0024(17) 0.003(2) 0.0007(19)
C96 0.060(3) 0.041(2) 0.040(2) 0.0023(19) 0.004(2) -0.002(2)
C97 0.085(4) 0.052(3) 0.043(3) -0.006(2) 0.001(3) -0.009(3)
C98 0.113(6) 0.049(3) 0.043(3) -0.009(2) 0.014(3) -0.009(3)
C99 0.093(5) 0.052(3) 0.057(3) -0.003(3) 0.027(3) 0.014(3)
C100 0.059(3) 0.050(3) 0.055(3) 0.003(2) 0.016(3) 0.007(2)
F5 0.067(2) 0.0354(17) 0.168(4) -0.010(2) 0.033(2) -0.0090(16)
F6 0.0405(17) 0.0392(16) 0.118(3) 0.0099(16) 0.0101(17) -0.0047(12)
F1 0.099(6) 0.059(4) 0.074(5) -0.004(4) 0.032(5) 0.019(4)
F2 0.076(3) 0.076(3) 0.086(3) 0.0047(19) -0.0037(19) -0.0022(19)
F3 0.029(3) 0.054(4) 0.143(8) -0.033(4) -0.008(4) 0.001(3)
F4 0.187(18) 0.062(8) 0.097(8) -0.006(6) 0.020(10) -0.028(10)
F1A 0.074(5) 0.043(4) 0.094(6) 0.014(4) -0.022(5) 0.001(3)
F2A 0.100(4) 0.097(4) 0.101(4) -0.0033(19) 0.0074(19) 0.0000(19)
F3A 0.114(5) 0.114(5) 0.113(5) -0.001(2) -0.004(2) -0.003(2)
F4A 0.074(6) 0.035(5) 0.145(13) 0.014(6) 0.065(8) 0.011(4)
P6 0.0711(10) 0.0784(10) 0.0410(6) 0.0054(6) 0.0022(6) 0.0279(8)
F7 0.065(4) 0.093(4) 0.092(4) -0.026(3) -0.015(3) 0.015(3)
F8 0.082(4) 0.105(5) 0.072(4) 0.019(3) -0.006(3) -0.016(3)
F9 0.084(3) 0.090(6) 0.069(4) 0.011(3) -0.010(3) 0.033(4)
F10 0.072(3) 0.092(5) 0.070(4) 0.006(3) -0.004(3) 0.030(3)
F11 0.108(6) 0.113(5) 0.071(3) -0.029(3) -0.019(3) 0.036(4)
F12 0.067(4) 0.155(6) 0.081(4) 0.050(4) 0.004(3) 0.010(4)
F7A 0.166(7) 0.071(2) 0.137(7) 0.009(3) 0.034(6) 0.032(3)
F8A 0.083(2) 0.087(2) 0.0679(18) -0.0055(17) 0.0045(16) 0.0123(18)
F9A 0.072(3) 0.192(8) 0.107(4) 0.029(7) -0.011(3) 0.036(4)
F10A 0.108(6) 0.081(2) 0.132(6) 0.010(3) 0.015(5) 0.007(3)
F11A 0.095(2) 0.101(3) 0.0792(19) 0.0026(17) 0.0138(17) 0.0084(19)
F12A 0.077(3) 0.127(7) 0.091(4) 0.009(7) -0.020(3) 0.014(4)

loop_
_atom_type_symbol
_atom_type_description
_atom_type_scat_dispersion_real
_atom_type_scat_dispersion_imag
_atom_type_scat_source
C C 0.0033 0.0016 'International Tables Vol C Tables 4.2.6.8 and 6.1.1.4'
F F 0.0171 0.0103 'International Tables Vol C Tables 4.2.6.8 and 6.1.1.4'
Fe Fe 0.3463 0.8444 'International Tables Vol C Tables 4.2.6.8 and 6.1.1.4'
H H 0.0000 0.0000 'International Tables Vol C Tables 4.2.6.8 and 6.1.1.4'
N N 0.0061 0.0033 'International Tables Vol C Tables 4.2.6.8 and 6.1.1.4'
O O 0.0106 0.0060 'International Tables Vol C Tables 4.2.6.8 and 6.1.1.4'
P P 0.1023 0.0942 'International Tables Vol C Tables 4.2.6.8 and 6.1.1.4'
Ru Ru -1.2594 0.8363 'International Tables Vol C Tables 4.2.6.8 and 6.1.1.4'

loop_
_geom_angle_atom_site_label_1
_geom_angle_atom_site_label_2
_geom_angle_atom_site_label_3
_geom_angle
_geom_angle_site_symmetry_1
_geom_angle_site_symmetry_3
_geom_angle_publ_flag
N3 Ru1 N4 90.72(13) . . ?
N3 Ru1 N5 178.64(13) . . ?
N5 Ru1 N4 89.04(14) . . ?
N6 Ru1 N3 90.49(14) . . ?
N6 Ru1 N4 178.09(13) . . ?
N6 Ru1 N5 89.72(14) . . ?
C1 Ru1 N3 87.68(14) . . ?
C1 Ru1 N4 86.66(15) . . ?
C1 Ru1 N5 90.97(15) . . ?
C1 Ru1 N6 91.90(15) . . ?
C2 Ru1 N3 90.93(14) . . ?
C2 Ru1 N4 89.90(14) . . ?
C2 Ru1 N5 90.41(14) . . ?
C2 Ru1 N6 91.56(14) . . ?
C2 Ru1 C1 176.27(15) . . ?
N1 Fe1 P1 97.67(12) . . ?
N1 Fe1 P2 100.81(11) . . ?
N1 Fe1 C3 90.48(17) . . ?
N1 Fe1 C4 117.60(17) . . ?
N1 Fe1 C5 155.38(19) . . ?
N1 Fe1 C6 135.21(17) . . ?
N1 Fe1 C7 99.21(16) . . ?
P1 Fe1 P2 83.39(6) . . ?
C3 Fe1 P1 146.74(15) . . ?
C3 Fe1 P2 126.75(15) . . ?
C3 Fe1 C6 64.04(19) . . ?
C3 Fe1 C7 38.38(19) . . ?
C4 Fe1 P1 144.60(13) . . ?
C4 Fe1 P2 92.35(16) . . ?
C4 Fe1 C3 39.0(2) . . ?
C4 Fe1 C5 39.33(19) . . ?
C4 Fe1 C6 65.03(19) . . ?
C4 Fe1 C7 65.2(2) . . ?
C5 Fe1 P1 105.39(15) . . ?
C5 Fe1 P2 90.44(16) . . ?
C5 Fe1 C3 65.5(2) . . ?
C5 Fe1 C6 39.31(19) . . ?
C5 Fe1 C7 65.6(2) . . ?
C6 Fe1 P1 88.38(14) . . ?
C6 Fe1 P2 123.98(14) . . ?
C7 Fe1 P1 108.37(14) . . ?
C7 Fe1 P2 155.14(14) . . ?
C7 Fe1 C6 38.15(18) . . ?
N2 Fe2 P3 90.02(11) . . ?
N2 Fe2 P4 95.18(11) . . ?
N2 Fe2 C70 94.86(17) . . ?
N2 Fe2 C71 96.83(16) . . ?
N2 Fe2 C72 129.22(17) . . ?
N2 Fe2 C73 160.28(18) . . ?
N2 Fe2 C74 125.69(18) . . ?
P3 Fe2 P4 83.73(5) . . ?
C70 Fe2 P3 121.41(13) . . ?
C70 Fe2 P4 152.86(13) . . ?
C70 Fe2 C71 38.43(18) . . ?
C71 Fe2 P3 159.03(14) . . ?
C71 Fe2 P4 115.17(14) . . ?
C72 Fe2 P3 140.67(14) . . ?
C72 Fe2 P4 89.32(14) . . ?
C72 Fe2 C70 64.97(19) . . ?
C72 Fe2 C71 38.35(19) . . ?
C72 Fe2 C74 65.79(19) . . ?
C73 Fe2 P3 103.32(15) . . ?
C73 Fe2 P4 100.60(15) . . ?
C73 Fe2 C70 65.85(19) . . ?
C73 Fe2 C71 65.77(18) . . ?
C73 Fe2 C72 40.19(19) . . ?
C73 Fe2 C74 39.68(19) . . ?
C74 Fe2 P3 95.42(13) . . ?
C74 Fe2 P4 139.13(14) . . ?
C74 Fe2 C70 38.39(18) . . ?
C74 Fe2 C71 64.54(18) . . ?
C1 N1 Fe1 167.0(4) . . ?
C2 N2 Fe2 172.8(3) . . ?
C34 N3 Ru1 122.8(3) . . ?
C34 N3 C38 115.0(4) . . ?
C38 N3 Ru1 122.1(3) . . ?
C43 N4 Ru1 121.9(3) . . ?
C43 N4 C47 115.8(4) . . ?
C47 N4 Ru1 121.8(3) . . ?
C52 N5 Ru1 122.6(3) . . ?
C56 N5 Ru1 121.0(3) . . ?
C56 N5 C52 116.4(4) . . ?
C61 N6 Ru1 122.2(3) . . ?
C61 N6 C65 116.3(4) . . ?
C65 N6 Ru1 121.5(3) . . ?
C8 P1 Fe1 107.2(2) . . ?
C10 P1 Fe1 116.49(15) . . ?
C10 P1 C8 107.6(2) . . ?
C10 P1 C16 103.2(2) . . ?
C16 P1 Fe1 117.46(15) . . ?
C16 P1 C8 103.9(3) . . ?
C9 P2 Fe1 109.87(17) . . ?
C9 P2 C28 106.4(3) . . ?
C22 P2 Fe1 115.28(19) . . ?
C22 P2 C9 106.6(3) . . ?
C22 P2 C28 103.0(3) . . ?
C28 P2 Fe1 114.9(3) . . ?
C75 P3 Fe2 103.69(14) . . ?
C75 P3 C83 106.5(2) . . ?
C77 P3 Fe2 116.40(16) . . ?
C77 P3 C75 105.35(19) . . ?
C77 P3 C83 102.1(2) . . ?
C83 P3 Fe2 121.49(14) . . ?
C76 P4 Fe2 109.58(15) . . ?
C89 P4 Fe2 117.20(15) . . ?
C89 P4 C76 104.3(2) . . ?
C95 P4 Fe2 114.15(17) . . ?
C95 P4 C76 107.4(2) . . ?
C95 P4 C89 103.4(2) . . ?
F5 P5 F6 179.6(3) . . ?
F5 P5 F1 89.5(3) . . ?
F5 P5 F3 89.4(3) . . ?
F5 P5 F1A 91.5(3) . . ?
F6 P5 F1 90.1(3) . . ?
F6 P5 F3 90.4(3) . . ?
F6 P5 F1A 88.8(3) . . ?
F2 P5 F5 88.6(4) . . ?
F2 P5 F6 91.6(4) . . ?
F2 P5 F1 83.2(5) . . ?
F2 P5 F3 171.9(6) . . ?
F2 P5 F4 99.4(9) . . ?
F3 P5 F1 88.9(6) . . ?
F4 P5 F5 92.2(7) . . ?
F4 P5 F6 88.1(7) . . ?
F4 P5 F1 176.9(9) . . ?
F4 P5 F3 88.5(9) . . ?
F2A P5 F5 90.3(4) . . ?
F2A P5 F6 89.5(4) . . ?
F2A P5 F1A 82.3(6) . . ?
F2A P5 F3A 95.1(6) . . ?
F2A P5 F4A 172.1(7) . . ?
F3A P5 F5 90.5(5) . . ?
F3A P5 F6 89.1(5) . . ?
F3A P5 F1A 176.7(6) . . ?
F3A P5 F4A 92.7(7) . . ?
F4A P5 F5 90.2(5) . . ?
F4A P5 F6 90.0(5) . . ?
F4A P5 F1A 89.8(6) . . ?
F13 P7 F14 90.2(3) . . ?
F13 P7 F15 90.0(3) . . ?
F13 P7 F16 179.4(3) . . ?
F13 P7 F17 89.4(3) . . ?
F14 P7 F15 85.0(3) . . ?
F14 P7 F16 90.0(3) . . ?
F16 P7 F15 89.5(2) . . ?
F17 P7 F14 89.5(3) . . ?
F17 P7 F15 174.4(3) . . ?
F17 P7 F16 91.2(2) . . ?
F18 P7 F13 89.6(4) . . ?
F18 P7 F14 175.5(4) . . ?
F18 P7 F15 90.5(4) . . ?
F18 P7 F16 90.2(3) . . ?
F18 P7 F17 95.0(4) . . ?
F19 P8 F22 89.3(2) . . ?
F19 P8 F23 89.3(2) . . ?
F19 P8 F24 176.8(3) . . ?
F20 P8 F19 92.6(3) . . ?
F20 P8 F21 92.2(2) . . ?
F20 P8 F22 90.7(2) . . ?
F20 P8 F23 178.1(2) . . ?
F20 P8 F24 89.7(2) . . ?
F21 P8 F19 91.6(2) . . ?
F21 P8 F22 177.0(2) . . ?
F21 P8 F23 87.8(2) . . ?
F21 P8 F24 90.5(2) . . ?
F22 P8 F23 89.3(2) . . ?
F22 P8 F24 88.5(2) . . ?
F23 P8 F24 88.32(19) . . ?
N1 C1 Ru1 174.0(4) . . ?
N2 C2 Ru1 175.8(4) . . ?
Fe1 C3 H3 125.6 . . ?
C4 C3 Fe1 69.6(3) . . ?
C4 C3 H3 125.6 . . ?
C7 C3 Fe1 71.7(3) . . ?
C7 C3 H3 125.6 . . ?
C7 C3 C4 108.9(4) . . ?
Fe1 C4 H4 125.9 . . ?
C3 C4 Fe1 71.5(3) . . ?
C3 C4 H4 125.9 . . ?
C3 C4 C5 108.1(4) . . ?
C5 C4 Fe1 70.5(3) . . ?
C5 C4 H4 125.9 . . ?
Fe1 C5 H5 126.5 . . ?
C4 C5 Fe1 70.1(3) . . ?
C4 C5 H5 126.5 . . ?
C4 C5 C6 106.9(5) . . ?
C6 C5 Fe1 72.3(3) . . ?
C6 C5 H5 126.5 . . ?
Fe1 C6 H6 125.8 . . ?
C5 C6 Fe1 68.4(3) . . ?
C5 C6 H6 125.8 . . ?
C7 C6 Fe1 70.6(3) . . ?
C7 C6 C5 108.3(4) . . ?
C7 C6 H6 125.8 . . ?
Fe1 C7 H7 126.1 . . ?
C3 C7 Fe1 69.9(3) . . ?
C3 C7 C6 107.7(4) . . ?
C3 C7 H7 126.1 . . ?
C6 C7 Fe1 71.3(3) . . ?
C6 C7 H7 126.1 . . ?
P1 C8 H8A 110.5 . . ?
P1 C8 H8B 110.5 . . ?
H8A C8 H8B 108.7 . . ?
C9 C8 P1 106.2(3) . . ?
C9 C8 H8A 110.5 . . ?
C9 C8 H8B 110.5 . . ?
P2 C9 H9A 109.4 . . ?
P2 C9 H9B 109.4 . . ?
C8 C9 P2 111.2(4) . . ?
C8 C9 H9A 109.4 . . ?
C8 C9 H9B 109.4 . . ?
H9A C9 H9B 108.0 . . ?
C11 C10 P1 121.4(4) . . ?
C11 C10 C15 120.5(4) . . ?
C15 C10 P1 118.1(3) . . ?
C10 C11 H11 120.1 . . ?
C10 C11 C12 119.9(5) . . ?
C12 C11 H11 120.1 . . ?
C11 C12 H12 120.1 . . ?
C13 C12 C11 119.7(5) . . ?
C13 C12 H12 120.1 . . ?
C12 C13 H13 119.7 . . ?
C12 C13 C14 120.5(5) . . ?
C14 C13 H13 119.7 . . ?
C13 C14 H14 119.8 . . ?
C13 C14 C15 120.5(5) . . ?
C15 C14 H14 119.8 . . ?
C10 C15 C14 118.9(4) . . ?
C10 C15 H15 120.6 . . ?
C14 C15 H15 120.6 . . ?
C17 C16 P1 119.8(4) . . ?
C17 C16 C21 118.5(5) . . ?
C21 C16 P1 121.5(4) . . ?
C16 C17 H17 120.1 . . ?
C18 C17 C16 119.8(5) . . ?
C18 C17 H17 120.1 . . ?
C17 C18 H18 119.5 . . ?
C17 C18 C19 121.0(6) . . ?
C19 C18 H18 119.5 . . ?
C18 C19 H19 120.3 . . ?
C20 C19 C18 119.5(5) . . ?
C20 C19 H19 120.3 . . ?
C19 C20 H20 119.5 . . ?
C19 C20 C21 121.0(5) . . ?
C21 C20 H20 119.5 . . ?
C16 C21 H21 119.9 . . ?
C20 C21 C16 120.2(6) . . ?
C20 C21 H21 119.9 . . ?
C23 C22 P2 120.9(5) . . ?
C23 C22 C27 120.1(6) . . ?
C27 C22 P2 119.0(6) . . ?
C22 C23 H23 120.4 . . ?
C22 C23 C24 119.2(7) . . ?
C24 C23 H23 120.4 . . ?
C23 C24 H24 118.6 . . ?
C25 C24 C23 122.8(8) . . ?
C25 C24 H24 118.6 . . ?
C24 C25 H25 120.2 . . ?
C24 C25 C26 119.5(9) . . ?
C26 C25 H25 120.2 . . ?
C25 C26 H26 120.7 . . ?
C27 C26 C25 118.7(11) . . ?
C27 C26 H26 120.7 . . ?
C22 C27 C26 118.7(10) . . ?
C22 C27 H27 120.7 . . ?
C26 C27 H27 120.7 . . ?
C29 C28 P2 119.5(5) . . ?
C33 C28 P2 118.8(6) . . ?
C33 C28 C29 121.6(7) . . ?
C28 C29 H29 120.2 . . ?
C30 C29 C28 119.7(7) . . ?
C30 C29 H29 120.2 . . ?
C29 C30 H30 120.3 . . ?
C31 C30 C29 119.4(10) . . ?
C31 C30 H30 120.3 . . ?
C30 C31 H31 119.0 . . ?
C30 C31 C32 122.0(10) . . ?
C32 C31 H31 119.0 . . ?
C31 C32 H32 119.4 . . ?
C31 C32 C33 121.1(9) . . ?
C33 C32 H32 119.4 . . ?
C28 C33 C32 116.3(9) . . ?
C28 C33 H33 121.9 . . ?
C32 C33 H33 121.9 . . ?
N3 C34 H34 117.9 . . ?
N3 C34 C35 124.2(4) . . ?
C35 C34 H34 117.9 . . ?
C34 C35 H35 119.5 . . ?
C34 C35 C36 121.1(4) . . ?
C36 C35 H35 119.5 . . ?
C35 C36 C39 123.6(4) . . ?
C37 C36 C35 115.0(4) . . ?
C37 C36 C39 121.4(4) . . ?
C36 C37 H37 119.3 . . ?
C38 C37 C36 121.5(4) . . ?
C38 C37 H37 119.3 . . ?
N3 C38 C37 123.3(4) . . ?
N3 C38 H38 118.4 . . ?
C37 C38 H38 118.4 . . ?
C36 C39 C40 108.8(4) . . ?
C41 C39 C36 112.5(4) . . ?
C41 C39 C40 107.5(5) . . ?
C42 C39 C36 109.1(4) . . ?
C42 C39 C40 109.5(5) . . ?
C42 C39 C41 109.5(5) . . ?
C39 C40 H40A 109.5 . . ?
C39 C40 H40B 109.5 . . ?
C39 C40 H40C 109.5 . . ?
H40A C40 H40B 109.5 . . ?
H40A C40 H40C 109.5 . . ?
H40B C40 H40C 109.5 . . ?
C39 C41 H41A 109.5 . . ?
C39 C41 H41B 109.5 . . ?
C39 C41 H41C 109.5 . . ?
H41A C41 H41B 109.5 . . ?
H41A C41 H41C 109.5 . . ?
H41B C41 H41C 109.5 . . ?
C39 C42 H42A 109.5 . . ?
C39 C42 H42B 109.5 . . ?
C39 C42 H42C 109.5 . . ?
H42A C42 H42B 109.5 . . ?
H42A C42 H42C 109.5 . . ?
H42B C42 H42C 109.5 . . ?
N4 C43 H43 118.1 . . ?
N4 C43 C44 123.8(4) . . ?
C44 C43 H43 118.1 . . ?
C43 C44 H44 119.4 . . ?
C45 C44 C43 121.2(4) . . ?
C45 C44 H44 119.4 . . ?
C44 C45 C46 115.4(4) . . ?
C44 C45 C48 121.9(4) . . ?
C46 C45 C48 122.7(4) . . ?
C45 C46 H46 119.7 . . ?
C47 C46 C45 120.6(4) . . ?
C47 C46 H46 119.7 . . ?
N4 C47 C46 123.1(4) . . ?
N4 C47 H47 118.4 . . ?
C46 C47 H47 118.4 . . ?
C45 C48 C49 108.5(4) . . ?
C45 C48 C50 108.4(4) . . ?
C49 C48 C50 109.6(5) . . ?
C51 C48 C45 111.9(4) . . ?
C51 C48 C49 110.4(5) . . ?
C51 C48 C50 108.0(4) . . ?
C48 C49 H49A 109.5 . . ?
C48 C49 H49B 109.5 . . ?
C48 C49 H49C 109.5 . . ?
H49A C49 H49B 109.5 . . ?
H49A C49 H49C 109.5 . . ?
H49B C49 H49C 109.5 . . ?
C48 C50 H50A 109.5 . . ?
C48 C50 H50B 109.5 . . ?
C48 C50 H50C 109.5 . . ?
H50A C50 H50B 109.5 . . ?
H50A C50 H50C 109.5 . . ?
H50B C50 H50C 109.5 . . ?
C48 C51 H51A 109.5 . . ?
C48 C51 H51B 109.5 . . ?
C48 C51 H51C 109.5 . . ?
H51A C51 H51B 109.5 . . ?
H51A C51 H51C 109.5 . . ?
H51B C51 H51C 109.5 . . ?
N5 C52 H52 118.5 . . ?
N5 C52 C53 122.9(4) . . ?
C53 C52 H52 118.5 . . ?
C52 C53 H53 119.7 . . ?
C52 C53 C54 120.5(5) . . ?
C54 C53 H53 119.7 . . ?
C53 C54 C57 122.5(6) . . ?
C55 C54 C53 115.6(6) . . ?
C55 C54 C57 121.8(6) . . ?
C54 C55 H55 119.3 . . ?
C54 C55 C56 121.4(5) . . ?
C56 C55 H55 119.3 . . ?
N5 C56 C55 123.1(4) . . ?
N5 C56 H56 118.4 . . ?
C55 C56 H56 118.4 . . ?
C54 C57 C60 109.6(7) . . ?
C58 C57 C54 114.0(8) . . ?
C58 C57 C60 109.0(8) . . ?
C59 C57 C54 107.0(8) . . ?
C59 C57 C58 110.8(10) . . ?
C59 C57 C60 106.2(10) . . ?
C57 C58 H58A 109.5 . . ?
C57 C58 H58B 109.5 . . ?
C57 C58 H58C 109.5 . . ?
H58A C58 H58B 109.5 . . ?
H58A C58 H58C 109.5 . . ?
H58B C58 H58C 109.5 . . ?
C57 C59 H59A 109.5 . . ?
C57 C59 H59B 109.5 . . ?
C57 C59 H59C 109.5 . . ?
H59A C59 H59B 109.5 . . ?
H59A C59 H59C 109.5 . . ?
H59B C59 H59C 109.5 . . ?
C57 C60 H60A 109.5 . . ?
C57 C60 H60B 109.5 . . ?
C57 C60 H60C 109.5 . . ?
H60A C60 H60B 109.5 . . ?
H60A C60 H60C 109.5 . . ?
H60B C60 H60C 109.5 . . ?
N6 C61 H61 118.2 . . ?
N6 C61 C62 123.7(5) . . ?
C62 C61 H61 118.2 . . ?
C61 C62 H62 119.6 . . ?
C61 C62 C63 120.7(5) . . ?
C63 C62 H62 119.6 . . ?
C62 C63 C66 122.5(6) . . ?
C64 C63 C62 115.8(4) . . ?
C64 C63 C66 121.7(5) . . ?
C63 C64 H64 119.6 . . ?
C63 C64 C65 120.9(5) . . ?
C65 C64 H64 119.6 . . ?
N6 C65 C64 122.6(5) . . ?
N6 C65 H65 118.7 . . ?
C64 C65 H65 118.7 . . ?
C63 C66 C67 107.4(6) . . ?
C68 C66 C63 112.1(6) . . ?
C68 C66 C67 108.4(6) . . ?
C68 C66 C69 108.9(7) . . ?
C69 C66 C63 108.5(5) . . ?
C69 C66 C67 111.6(7) . . ?
C66 C67 H67A 109.5 . . ?
C66 C67 H67B 109.5 . . ?
C66 C67 H67C 109.5 . . ?
H67A C67 H67B 109.5 . . ?
H67A C67 H67C 109.5 . . ?
H67B C67 H67C 109.5 . . ?
C66 C68 H68A 109.5 . . ?
C66 C68 H68B 109.5 . . ?
C66 C68 H68C 109.5 . . ?
H68A C68 H68B 109.5 . . ?
H68A C68 H68C 109.5 . . ?
H68B C68 H68C 109.5 . . ?
C66 C69 H69A 109.5 . . ?
C66 C69 H69B 109.5 . . ?
C66 C69 H69C 109.5 . . ?
H69A C69 H69B 109.5 . . ?
H69A C69 H69C 109.5 . . ?
H69B C69 H69C 109.5 . . ?
Fe2 C70 H70 125.9 . . ?
C71 C70 Fe2 71.3(3) . . ?
C71 C70 H70 125.9 . . ?
C74 C70 Fe2 69.8(3) . . ?
C74 C70 H70 125.9 . . ?
C74 C70 C71 108.2(4) . . ?
Fe2 C71 H71 125.8 . . ?
C70 C71 Fe2 70.3(3) . . ?
C70 C71 H71 125.8 . . ?
C72 C71 Fe2 69.1(2) . . ?
C72 C71 C70 108.4(4) . . ?
C72 C71 H71 125.8 . . ?
Fe2 C72 H72 125.9 . . ?
C71 C72 Fe2 72.6(3) . . ?
C71 C72 H72 125.9 . . ?
C71 C72 C73 108.2(4) . . ?
C73 C72 Fe2 69.1(2) . . ?
C73 C72 H72 125.9 . . ?
Fe2 C73 H73 126.8 . . ?
C72 C73 Fe2 70.7(2) . . ?
C72 C73 H73 126.8 . . ?
C74 C73 Fe2 71.2(3) . . ?
C74 C73 C72 106.2(4) . . ?
C74 C73 H73 126.8 . . ?
Fe2 C74 H74 125.6 . . ?
C70 C74 Fe2 71.8(3) . . ?
C70 C74 C73 108.9(4) . . ?
C70 C74 H74 125.6 . . ?
C73 C74 Fe2 69.1(3) . . ?
C73 C74 H74 125.6 . . ?
P3 C75 H75A 109.9 . . ?
P3 C75 H75B 109.9 . . ?
H75A C75 H75B 108.3 . . ?
C76 C75 P3 108.9(3) . . ?
C76 C75 H75A 109.9 . . ?
C76 C75 H75B 109.9 . . ?
P4 C76 H76A 109.7 . . ?
P4 C76 H76B 109.7 . . ?
C75 C76 P4 109.7(3) . . ?
C75 C76 H76A 109.7 . . ?
C75 C76 H76B 109.7 . . ?
H76A C76 H76B 108.2 . . ?
C78 C77 P3 118.4(4) . . ?
C82 C77 P3 122.1(4) . . ?
C82 C77 C78 119.5(4) . . ?
C77 C78 H78 120.1 . . ?
C79 C78 C77 119.8(5) . . ?
C79 C78 H78 120.1 . . ?
C78 C79 H79 119.8 . . ?
C78 C79 C80 120.3(5) . . ?
C80 C79 H79 119.8 . . ?
C79 C80 H80 120.1 . . ?
C81 C80 C79 119.8(5) . . ?
C81 C80 H80 120.1 . . ?
C80 C81 H81 120.1 . . ?
C80 C81 C82 119.7(6) . . ?
C82 C81 H81 120.1 . . ?
C77 C82 C81 120.9(5) . . ?
C77 C82 H82 119.5 . . ?
C81 C82 H82 119.5 . . ?
C84 C83 P3 122.8(4) . . ?
C84 C83 C88 118.8(5) . . ?
C88 C83 P3 118.3(4) . . ?
C83 C84 H84 119.7 . . ?
C83 C84 C85 120.6(7) . . ?
C85 C84 H84 119.7 . . ?
C84 C85 H85 120.7 . . ?
C86 C85 C84 118.5(7) . . ?
C86 C85 H85 120.7 . . ?
C85 C86 H86 119.3 . . ?
C87 C86 C85 121.4(7) . . ?
C87 C86 H86 119.3 . . ?
C86 C87 H87 119.6 . . ?
C86 C87 C88 120.7(8) . . ?
C88 C87 H87 119.6 . . ?
C83 C88 H88 120.0 . . ?
C87 C88 C83 119.9(7) . . ?
C87 C88 H88 120.0 . . ?
C90 C89 P4 119.1(3) . . ?
C90 C89 C94 119.4(4) . . ?
C94 C89 P4 121.5(4) . . ?
C89 C90 H90 120.1 . . ?
C91 C90 C89 119.8(5) . . ?
C91 C90 H90 120.1 . . ?
C90 C91 H91 119.8 . . ?
C92 C91 C90 120.5(5) . . ?
C92 C91 H91 119.8 . . ?
C91 C92 H92 120.0 . . ?
C93 C92 C91 120.0(5) . . ?
C93 C92 H92 120.0 . . ?
C92 C93 H93 119.7 . . ?
C92 C93 C94 120.6(5) . . ?
C94 C93 H93 119.7 . . ?
C89 C94 H94 120.2 . . ?
C93 C94 C89 119.6(5) . . ?
C93 C94 H94 120.2 . . ?
C96 C95 P4 122.0(4) . . ?
C96 C95 C100 117.4(5) . . ?
C100 C95 P4 119.6(4) . . ?
C95 C96 H96 119.2 . . ?
C95 C96 C97 121.6(5) . . ?
C97 C96 H96 119.2 . . ?
C96 C97 H97 120.1 . . ?
C96 C97 C98 119.8(6) . . ?
C98 C97 H97 120.1 . . ?
C97 C98 H98 120.2 . . ?
C99 C98 C97 119.5(5) . . ?
C99 C98 H98 120.2 . . ?
C98 C99 H99 119.3 . . ?
C98 C99 C100 121.4(6) . . ?
C100 C99 H99 119.3 . . ?
C95 C100 H100 119.9 . . ?
C99 C100 C95 120.3(6) . . ?
C99 C100 H100 119.9 . . ?
F8 P6 F7 87.2(4) . . ?
F8 P6 F9 93.6(5) . . ?
F8 P6 F10 91.7(4) . . ?
F8 P6 F11 100.3(6) . . ?
F8 P6 F12 176.8(5) . . ?
F9 P6 F7 85.5(5) . . ?
F9 P6 F10 169.1(6) . . ?
F9 P6 F12 89.1(6) . . ?
F10 P6 F7 85.3(4) . . ?
F10 P6 F12 85.3(4) . . ?
F11 P6 F7 171.3(6) . . ?
F11 P6 F9 98.2(6) . . ?
F11 P6 F10 90.1(4) . . ?
F11 P6 F12 80.8(6) . . ?
F12 P6 F7 91.5(5) . . ?
F7A P6 F8A 96.8(5) . . ?
F7A P6 F9A 92.1(6) . . ?
F7A P6 F10A 176.8(6) . . ?
F7A P6 F11A 95.9(5) . . ?
F7A P6 F12A 98.5(7) . . ?
F8A P6 F9A 88.0(5) . . ?
F8A P6 F10A 84.5(5) . . ?
F8A P6 F11A 166.7(5) . . ?
F9A P6 F10A 85.1(6) . . ?
F11A P6 F9A 87.5(5) . . ?
F11A P6 F10A 82.6(5) . . ?
F12A P6 F8A 89.3(7) . . ?
F12A P6 F9A 169.4(7) . . ?
F12A P6 F10A 84.4(6) . . ?
F12A P6 F11A 92.8(6) . . ?

loop_
_geom_bond_atom_site_label_1
_geom_bond_atom_site_label_2
_geom_bond_distance
_geom_bond_site_symmetry_2
_geom_bond_publ_flag
Ru1 N3 2.106(4) . ?
Ru1 N4 2.115(3) . ?
Ru1 N5 2.112(3) . ?
Ru1 N6 2.102(3) . ?
Ru1 C1 2.038(4) . ?
Ru1 C2 2.014(4) . ?
Fe1 N1 1.908(4) . ?
Fe1 P1 2.2819(14) . ?
Fe1 P2 2.2832(15) . ?
Fe1 C3 2.132(5) . ?
Fe1 C4 2.107(5) . ?
Fe1 C5 2.112(5) . ?
Fe1 C6 2.165(4) . ?
Fe1 C7 2.156(5) . ?
Fe2 N2 1.896(3) . ?
Fe2 P3 2.2662(12) . ?
Fe2 P4 2.2722(13) . ?
Fe2 C70 2.140(5) . ?
Fe2 C71 2.154(4) . ?
Fe2 C72 2.109(4) . ?
Fe2 C73 2.087(4) . ?
Fe2 C74 2.114(4) . ?
N1 C1 1.155(5) . ?
N2 C2 1.174(5) . ?
N3 C34 1.351(5) . ?
N3 C38 1.362(5) . ?
N4 C43 1.334(5) . ?
N4 C47 1.353(5) . ?
N5 C52 1.349(5) . ?
N5 C56 1.337(6) . ?
N6 C61 1.346(6) . ?
N6 C65 1.348(6) . ?
P1 C8 1.839(5) . ?
P1 C10 1.824(5) . ?
P1 C16 1.829(5) . ?
P2 C9 1.841(7) . ?
P2 C22 1.827(6) . ?
P2 C28 1.842(7) . ?
P3 C75 1.825(5) . ?
P3 C77 1.821(4) . ?
P3 C83 1.830(5) . ?
P4 C76 1.845(4) . ?
P4 C89 1.833(4) . ?
P4 C95 1.811(5) . ?
P5 F5 1.581(3) . ?
P5 F6 1.602(3) . ?
P5 F1 1.641(8) . ?
P5 F2 1.523(10) . ?
P5 F3 1.618(7) . ?
P5 F4 1.549(16) . ?
P5 F1A 1.618(6) . ?
P5 F2A 1.557(7) . ?
P5 F3A 1.559(7) . ?
P5 F4A 1.569(7) . ?
P7 F13 1.564(5) . ?
P7 F14 1.583(5) . ?
P7 F15 1.614(4) . ?
P7 F16 1.598(4) . ?
P7 F17 1.572(4) . ?
P7 F18 1.544(5) . ?
P8 F19 1.587(4) . ?
P8 F20 1.562(4) . ?
P8 F21 1.573(4) . ?
P8 F22 1.598(4) . ?
P8 F23 1.607(3) . ?
P8 F24 1.610(3) . ?
C3 H3 0.9800 . ?
C3 C4 1.414(7) . ?
C3 C7 1.410(7) . ?
C4 H4 0.9800 . ?
C4 C5 1.420(7) . ?
C5 H5 0.9800 . ?
C5 C6 1.440(7) . ?
C6 H6 0.9800 . ?
C6 C7 1.412(7) . ?
C7 H7 0.9800 . ?
C8 H8A 0.9700 . ?
C8 H8B 0.9700 . ?
C8 C9 1.542(7) . ?
C9 H9A 0.9700 . ?
C9 H9B 0.9700 . ?
C10 C11 1.386(6) . ?
C10 C15 1.387(6) . ?
C11 H11 0.9300 . ?
C11 C12 1.396(7) . ?
C12 H12 0.9300 . ?
C12 C13 1.367(8) . ?
C13 H13 0.9300 . ?
C13 C14 1.384(7) . ?
C14 H14 0.9300 . ?
C14 C15 1.394(6) . ?
C15 H15 0.9300 . ?
C16 C17 1.402(8) . ?
C16 C21 1.403(7) . ?
C17 H17 0.9300 . ?
C17 C18 1.383(8) . ?
C18 H18 0.9300 . ?
C18 C19 1.384(9) . ?
C19 H19 0.9300 . ?
C19 C20 1.365(10) . ?
C20 H20 0.9300 . ?
C20 C21 1.383(8) . ?
C21 H21 0.9300 . ?
C22 C23 1.366(9) . ?
C22 C27 1.408(11) . ?
C23 H23 0.9300 . ?
C23 C24 1.417(8) . ?
C24 H24 0.9300 . ?
C24 C25 1.298(13) . ?
C25 H25 0.9300 . ?
C25 C26 1.430(16) . ?
C26 H26 0.9300 . ?
C26 C27 1.425(13) . ?
C27 H27 0.9300 . ?
C28 C29 1.413(11) . ?
C28 C33 1.404(9) . ?
C29 H29 0.9300 . ?
C29 C30 1.387(11) . ?
C30 H30 0.9300 . ?
C30 C31 1.361(12) . ?
C31 H31 0.9300 . ?
C31 C32 1.381(15) . ?
C32 H32 0.9300 . ?
C32 C33 1.419(11) . ?
C33 H33 0.9300 . ?
C34 H34 0.9300 . ?
C34 C35 1.369(6) . ?
C35 H35 0.9300 . ?
C35 C36 1.395(6) . ?
C36 C37 1.389(7) . ?
C36 C39 1.530(6) . ?
C37 H37 0.9300 . ?
C37 C38 1.374(7) . ?
C38 H38 0.9300 . ?
C39 C40 1.542(7) . ?
C39 C41 1.529(9) . ?
C39 C42 1.521(8) . ?
C40 H40A 0.9600 . ?
C40 H40B 0.9600 . ?
C40 H40C 0.9600 . ?
C41 H41A 0.9600 . ?
C41 H41B 0.9600 . ?
C41 H41C 0.9600 . ?
C42 H42A 0.9600 . ?
C42 H42B 0.9600 . ?
C42 H42C 0.9600 . ?
C43 H43 0.9300 . ?
C43 C44 1.382(6) . ?
C44 H44 0.9300 . ?
C44 C45 1.379(6) . ?
C45 C46 1.392(6) . ?
C45 C48 1.531(6) . ?
C46 H46 0.9300 . ?
C46 C47 1.392(6) . ?
C47 H47 0.9300 . ?
C48 C49 1.531(8) . ?
C48 C50 1.557(7) . ?
C48 C51 1.531(7) . ?
C49 H49A 0.9600 . ?
C49 H49B 0.9600 . ?
C49 H49C 0.9600 . ?
C50 H50A 0.9600 . ?
C50 H50B 0.9600 . ?
C50 H50C 0.9600 . ?
C51 H51A 0.9600 . ?
C51 H51B 0.9600 . ?
C51 H51C 0.9600 . ?
C52 H52 0.9300 . ?
C52 C53 1.381(7) . ?
C53 H53 0.9300 . ?
C53 C54 1.399(8) . ?
C54 C55 1.370(8) . ?
C54 C57 1.553(11) . ?
C55 H55 0.9300 . ?
C55 C56 1.380(7) . ?
C56 H56 0.9300 . ?
C57 C58 1.457(12) . ?
C57 C59 1.436(15) . ?
C57 C60 1.573(13) . ?
C58 H58A 0.9600 . ?
C58 H58B 0.9600 . ?
C58 H58C 0.9600 . ?
C59 H59A 0.9600 . ?
C59 H59B 0.9600 . ?
C59 H59C 0.9600 . ?
C60 H60A 0.9600 . ?
C60 H60B 0.9600 . ?
C60 H60C 0.9600 . ?
C61 H61 0.9300 . ?
C61 C62 1.381(7) . ?
C62 H62 0.9300 . ?
C62 C63 1.392(8) . ?
C63 C64 1.383(8) . ?
C63 C66 1.544(7) . ?
C64 H64 0.9300 . ?
C64 C65 1.403(7) . ?
C65 H65 0.9300 . ?
C66 C67 1.545(11) . ?
C66 C68 1.524(11) . ?
C66 C69 1.531(10) . ?
C67 H67A 0.9600 . ?
C67 H67B 0.9600 . ?
C67 H67C 0.9600 . ?
C68 H68A 0.9600 . ?
C68 H68B 0.9600 . ?
C68 H68C 0.9600 . ?
C69 H69A 0.9600 . ?
C69 H69B 0.9600 . ?
C69 H69C 0.9600 . ?
C70 H70 0.9800 . ?
C70 C71 1.413(7) . ?
C70 C74 1.399(7) . ?
C71 H71 0.9800 . ?
C71 C72 1.400(7) . ?
C72 H72 0.9800 . ?
C72 C73 1.442(7) . ?
C73 H73 0.9800 . ?
C73 C74 1.426(7) . ?
C74 H74 0.9800 . ?
C75 H75A 0.9700 . ?
C75 H75B 0.9700 . ?
C75 C76 1.536(6) . ?
C76 H76A 0.9700 . ?
C76 H76B 0.9700 . ?
C77 C78 1.393(7) . ?
C77 C82 1.378(7) . ?
C78 H78 0.9300 . ?
C78 C79 1.376(7) . ?
C79 H79 0.9300 . ?
C79 C80 1.397(9) . ?
C80 H80 0.9300 . ?
C80 C81 1.375(9) . ?
C81 H81 0.9300 . ?
C81 C82 1.382(7) . ?
C82 H82 0.9300 . ?
C83 C84 1.373(8) . ?
C83 C88 1.394(8) . ?
C84 H84 0.9300 . ?
C84 C85 1.418(8) . ?
C85 H85 0.9300 . ?
C85 C86 1.362(12) . ?
C86 H86 0.9300 . ?
C86 C87 1.351(12) . ?
C87 H87 0.9300 . ?
C87 C88 1.382(8) . ?
C88 H88 0.9300 . ?
C89 C90 1.398(7) . ?
C89 C94 1.402(6) . ?
C90 H90 0.9300 . ?
C90 C91 1.385(7) . ?
C91 H91 0.9300 . ?
C91 C92 1.385(8) . ?
C92 H92 0.9300 . ?
C92 C93 1.376(8) . ?
C93 H93 0.9300 . ?
C93 C94 1.386(7) . ?
C94 H94 0.9300 . ?
C95 C96 1.367(7) . ?
C95 C100 1.419(7) . ?
C96 H96 0.9300 . ?
C96 C97 1.382(7) . ?
C97 H97 0.9300 . ?
C97 C98 1.395(9) . ?
C98 H98 0.9300 . ?
C98 C99 1.339(10) . ?
C99 H99 0.9300 . ?
C99 C100 1.376(8) . ?
C100 H100 0.9300 . ?
P6 F7 1.647(6) . ?
P6 F8 1.527(6) . ?
P6 F9 1.569(6) . ?
P6 F10 1.614(6) . ?
P6 F11 1.532(6) . ?
P6 F12 1.625(6) . ?
P6 F7A 1.475(6) . ?
P6 F8A 1.559(6) . ?
P6 F9A 1.620(6) . ?
P6 F10A 1.651(7) . ?
P6 F11A 1.601(6) . ?
P6 F12A 1.553(7) . ?

loop_
_smtbx_masks_void_nr
_smtbx_masks_void_average_x
_smtbx_masks_void_average_y
_smtbx_masks_void_average_z
_smtbx_masks_void_volume
_smtbx_masks_void_count_electrons
_smtbx_masks_void_content
1 -0.976 -0.489 0.500 4140.4 773.6 ?
2 -0.878 -0.599 0.000 4140.4 773.6 ?
